data_7705951
loop_
_publ_author_name
'Wu, Jianfeng'
'Yang, Qianqian'
'Wang, Haoyu'
'Ge, Yan'
'Tang, Jinkui'
'Qi, Zhenhui'

_publ_section_title
;
 Single-molecule magnets under dc field with an anion effect:
 self-assembly of pure dysprosium(iii) metallacycles.
;
_journal_issue 1
_journal_name_full 'Dalton transactions (Cambridge, England : 2003)'
_journal_page_first 262
_journal_page_last 269
_journal_paper_doi 10.1039/d0dt02869j
_journal_volume 50
_journal_year 2021
_chemical_formula_moiety 'C122 H146 Dy6 N48 O16, 12(Br1), 2(C2 H5 O), 8(C H4 O), 9(O)'
_chemical_formula_sum 'C134 H212 Br12 Dy6 N48 O35'
_chemical_formula_weight 4989.42
_chemical_name_systematic Dy6
_space_group_crystal_system monoclinic
_space_group_IT_number 14
_space_group_name_Hall '-P 2yn'
_space_group_name_H-M_alt 'P 1 21/n 1'
_atom_sites_solution_hydrogens mixed
_atom_sites_solution_primary dual
_audit_block_doi 10.5517/ccdc.csd.cc25fv8r
_audit_creation_date 2020-11-09
_audit_creation_method
;
Olex2 1.3
(compiled 2020.07.31 svn.rc2a77460 for OlexSys, GUI svn.r6145)
;
_audit_update_record
;
2020-11-09 deposited with the CCDC.	2020-11-19 downloaded from the CCDC.
;
_cell_angle_alpha 90
_cell_angle_beta 104.615(2)
_cell_angle_gamma 90
_cell_formula_units_Z 2
_cell_length_a 20.2137(6)
_cell_length_b 23.1408(7)
_cell_length_c 21.4891(5)
_cell_measurement_reflns_used 9814
_cell_measurement_temperature 173
_cell_measurement_theta_max 59.91
_cell_measurement_theta_min 2.68
_cell_volume 9726.5(5)
_computing_cell_refinement 'SAINT V8.40A (Bruker, 2019)'
_computing_data_collection 'Bruker SMART'
_computing_data_reduction 'SAINT V8.40A (Bruker, 2019)'
_computing_molecular_graphics 'Olex2 1.3 (Dolomanov et al., 2009)'
_computing_publication_material 'Olex2 1.3 (Dolomanov et al., 2009)'
_computing_structure_refinement 'SHELXL 2013/4 (Sheldrick, 2015)'
_computing_structure_solution 'SHELXT 2018/2 (Sheldrick, 2018)'
_diffrn_ambient_temperature 173.0
_diffrn_measured_fraction_theta_full 0.789
_diffrn_measured_fraction_theta_max 0.988
_diffrn_measurement_device_type 'CCD area detector'
_diffrn_measurement_method 'phi and omega scans'
_diffrn_radiation_monochromator graphite
_diffrn_radiation_type CuK\a
_diffrn_radiation_wavelength 1.54178
_diffrn_reflns_av_R_equivalents 0.1007
_diffrn_reflns_av_unetI/netI 0.0780
_diffrn_reflns_Laue_measured_fraction_full 0.789
_diffrn_reflns_Laue_measured_fraction_max 0.988
_diffrn_reflns_limit_h_max 22
_diffrn_reflns_limit_h_min -22
_diffrn_reflns_limit_k_max 25
_diffrn_reflns_limit_k_min -23
_diffrn_reflns_limit_l_max 23
_diffrn_reflns_limit_l_min -23
_diffrn_reflns_number 63917
_diffrn_reflns_point_group_measured_fraction_full 0.789
_diffrn_reflns_point_group_measured_fraction_max 0.988
_diffrn_reflns_theta_full 67.679
_diffrn_reflns_theta_max 59.078
_diffrn_reflns_theta_min 2.857
_diffrn_source_current 1.1
_diffrn_source_power 0.055
_diffrn_source_voltage 50.0
_exptl_absorpt_coefficient_mu 15.605
_exptl_absorpt_correction_T_max 0.131
_exptl_absorpt_correction_T_min 0.095
_exptl_absorpt_correction_type multi-scan
_exptl_absorpt_process_details
'SADABS-2014/5 (Bruker,2014/5) was used for absorption correction. Rint was 0.2869 before and 0.1007 after correction. The Ratio of minimum to maximum transmission is 0.7252. The \l/2 correction factor is Not present.'
_exptl_crystal_colour 'clear yellowish yellow'
_exptl_crystal_colour_lustre clear
_exptl_crystal_colour_modifier yellowish
_exptl_crystal_colour_primary yellow
_exptl_crystal_density_diffrn 1.704
_exptl_crystal_description plate
_exptl_crystal_F_000 4896
_exptl_crystal_size_max 0.17
_exptl_crystal_size_mid 0.16
_exptl_crystal_size_min 0.15
_refine_diff_density_max 3.152
_refine_diff_density_min -3.020
_refine_diff_density_rms 0.226
_refine_ls_extinction_method none
_refine_ls_goodness_of_fit_ref 1.034
_refine_ls_hydrogen_treatment constr
_refine_ls_matrix_type full
_refine_ls_number_parameters 984
_refine_ls_number_reflns 13874
_refine_ls_number_restraints 79
_refine_ls_restrained_S_all 1.045
_refine_ls_R_factor_all 0.1303
_refine_ls_R_factor_gt 0.0918
_refine_ls_shift/su_max 0.001
_refine_ls_shift/su_mean 0.000
_refine_ls_structure_factor_coef Fsqd
_refine_ls_weighting_details 'w=1/[\s^2^(Fo^2^)+(0.1181P)^2^+287.0779P] where P=(Fo^2^+2Fc^2^)/3'
_refine_ls_weighting_scheme calc
_refine_ls_wR_factor_gt 0.2311
_refine_ls_wR_factor_ref 0.2588
_reflns_Friedel_coverage 0.000
_reflns_number_gt 9609
_reflns_number_total 13874
_reflns_threshold_expression 'I > 2\s(I)'
_cod_data_source_file d0dt02869j2.cif
_cod_data_source_block Dy6
_cod_depositor_comments 'Adding full bibliography for 7705949--7705952.cif.'
_cod_database_code 7705951
_shelxl_version_number 2013-4
_shelx_space_group_comment
;
The symmetry employed for this shelxl refinement is uniquely defined
by the following loop, which should always be used as a source of
symmetry information in preference to the above space-group names.
They are only intended as comments.
;
_shelx_estimated_absorpt_t_max 0.203
_shelx_estimated_absorpt_t_min 0.177
_olex2_refinement_description
;
1. Fixed Uiso
 At 1.2 times of:
  All C(H) groups, All C(H,H) groups
 At 1.5 times of:
  All C(H,H,H) groups, All O(H) groups, All O(H,H) groups
2. Restrained distances
 O11-C64
 1.42 with sigma of 0.02
 O67-C17
 2.6 with sigma of 0.02
 H10-H11
 2.1 with sigma of 0.02
 Br1-C17
 2.7 with sigma of 0.01
 C66-O67
 1.4 with sigma of 0.02
 C66-C17
 1.5 with sigma of 0.02
 H7C-H8A
 2 with sigma of 0.02
 H25-H27B
 1.91 with sigma of 0.02
 Dy1-H3
 3.024589 with sigma of 0.02
 Dy1-H8
 3.022729 with sigma of 0.02
 Dy2-H5
 3.022729 with sigma of 0.02
 Dy3-H6
 2.997409 with sigma of 0.02
3. Rigid bond restraints
 C66, C17
 with sigma for 1-2 distances of 0.01 and sigma for 1-3 distances of 0.01
4. Uiso/Uaniso restraints and constraints
Uanis(C64) \\sim Ueq, Uanis(O14) \\sim Ueq, Uanis(O15) \\sim Ueq, Uanis(O18)
\\sim Ueq, Uanis(C36) \\sim Ueq, Uanis(C58) \\sim Ueq: with sigma of 0.01 and
sigma for terminal atoms of 0.02
Uanis(Br6A) \\sim Ueq: with sigma of 0.02 and sigma for terminal atoms of 0.04
Uanis(O16) \\sim Ueq: with sigma of 0.01 and sigma for terminal atoms of 0.02
Uanis(O67) \\sim Ueq: with sigma of 0.01 and sigma for terminal atoms of 0.02
Uanis(C17) \\sim Ueq, Uanis(C66) \\sim Ueq: with sigma of 0.01 and sigma for
terminal atoms of 0.02
Uanis(C66) = Uanis(C17)
5. Others
 Sof(Br6A)=1-FVAR(1)
 Sof(Br6)=FVAR(1)
 Sof(Br1A)=1-FVAR(2)
 Sof(Br1)=FVAR(2)
6.a Rotating group:
 O7(H7A,H7B)
6.b Secondary CH2 refined with riding coordinates:
 C1(H1A,H1B), C20(H20A,H20B), C21(H21A,H21B), C40(H40A,H40B), C41(H41A,H41B),
 C60(H60A,H60B), C66(H66A,H66B)
6.c Aromatic/amide H refined with riding coordinates:
 O1(H1), O2(H2), O3(H3), O4(H4), O5(H5), O6(H6), O8(H8), C23(H23), C24(H24),
 C25(H25), C36(H36), C38(H38), C43(H43), C44(H44), C45(H45), C5(H5A), C4(H4A),
 C3(H3A), C8(H8A), C13(H13), C18(H18), C67(H67), C16(H16), C33(H33), C48(H48),
 C53(H53), C58(H58), C57(H57), C56(H56)
6.d Fitted pentagon refined as free rotating group:
 N12(C29,C30,N13,C31), C10(C9,N4,C11,N5), C52(N20,C49,C50,N21)
6.e Fitted hexagon refined as free rotating group:
 N9(C22,C23,C24,C25,C26), N16(C35,C36,C37,C38,C39), N17(C42,C43,C44,C45,C46),
 C6(C5,C4,C3,C2,N1), C19(C18,C67,C16,C15,N8), C59(C58,C57,C56,C55,N24)
6.f Tetrahedral OH refined with riding coordinates:
 O11(H11)
6.g Idealised Me refined as rotating group:
 C7(H7C,H7D,H7E), C12(H12A,H12B,H12C), C14(H14A,H14B,H14C), C27(H27A,H27B,
 H27C), C32(H32A,H32B,H32C), C34(H34A,H34B,H34C), C47(H47A,H47B,H47C), C51(H51A,
 H51B,H51C), C54(H54A,H54B,H54C), C61(H61A,H61B,H61C), C63(H63A,H63B,H63C),
 C65(H65A,H65B,H65C), C62(H62A,H62B,H62C), C17(H17A,H17B,H17C), C64(H64A,H64B,
 H64C)
6.h Idealised tetrahedral OH refined as rotating group:
 O10(H10), O12(H12), O9(H9)
;
_smtbx_masks_void_probe_radius 1.2
_smtbx_masks_void_truncation_radius 1.2
_olex2_submission_special_instructions 'No special instructions were received'

loop_
_space_group_symop_operation_xyz
'x, y, z'
'-x+1/2, y+1/2, -z+1/2'
'-x, -y, -z'
'x-1/2, -y-1/2, z-1/2'

loop_
_atom_site_label
_atom_site_type_symbol
_atom_site_fract_x
_atom_site_fract_y
_atom_site_fract_z
_atom_site_U_iso_or_equiv
_atom_site_adp_type
_atom_site_occupancy
_atom_site_site_symmetry_order
_atom_site_calc_flag
_atom_site_refinement_flags_posn
_atom_site_refinement_flags_adp
_atom_site_refinement_flags_occupancy
_atom_site_disorder_assembly
_atom_site_disorder_group
Dy1 Dy 0.25384(5) 0.73025(4) 0.29175(4) 0.0299(3) Uani 1 1 d D . . . .
Dy2 Dy 0.53331(5) 0.62195(4) 0.18605(4) 0.0251(3) Uani 1 1 d D . . . .
Dy3 Dy 0.71304(5) 0.41082(4) 0.40462(4) 0.0283(3) Uani 1 1 d D . . . .
O1 O 0.2197(6) 0.5572(5) 0.6669(5) 0.043(3) Uani 1 1 d . . . . .
H1 H 0.1735 0.5460 0.6498 0.064 Uiso 1 1 calc R U . . .
O2 O 0.2384(7) 0.7271(5) 0.1786(5) 0.049(3) Uani 1 1 d . . . . .
H2 H 0.2211 0.6925 0.1569 0.074 Uiso 1 1 calc R U . . .
O3 O 0.2068(6) 0.7842(5) 0.3650(5) 0.042(3) Uani 1 1 d . . . . .
H3 H 0.2359 0.8064 0.3981 0.063 Uiso 1 1 calc DR U . . .
O4 O 0.6352(6) 0.6318(5) 0.1538(5) 0.038(3) Uani 1 1 d . . . . .
H4 H 0.6651 0.6621 0.1728 0.057 Uiso 1 1 calc R U . . .
O5 O 0.4627(6) 0.6543(5) 0.0856(5) 0.036(3) Uani 1 1 d . . . . .
H5 H 0.4565 0.6329 0.0468 0.054 Uiso 1 1 calc DR U . . .
O6 O 0.7785(5) 0.3260(5) 0.3987(5) 0.039(3) Uani 1 1 d . . . . .
H6 H 0.7659 0.3024 0.3614 0.059 Uiso 1 1 calc DR U . . .
O7 O 0.6147(8) 0.4454(6) 0.4449(6) 0.064(4) Uani 1 1 d . . . . .
H7A H 0.5985 0.4176 0.4734 0.096 Uiso 1 1 d R U . . .
H7B H 0.5713 0.4499 0.4109 0.096 Uiso 1 1 d R U . . .
O8 O 0.1699(6) 0.8056(5) 0.2362(6) 0.046(3) Uani 1 1 d . . . . .
H8 H 0.1828 0.8438 0.2503 0.069 Uiso 1 1 calc DR U . . .
N2 N 0.3965(7) 0.6914(6) 0.6771(6) 0.035(3) Uani 1 1 d . . . . .
N3 N 0.3638(7) 0.6750(6) 0.6153(6) 0.035(3) Uani 1 1 d . . . . .
N6 N 0.3455(7) 0.7832(6) 0.3698(6) 0.032(3) Uani 1 1 d . . . . .
N7 N 0.3705(7) 0.8339(6) 0.3527(6) 0.035(3) Uani 1 1 d . . . . .
N9 N 0.1408(4) 0.6953(4) 0.2985(4) 0.033(3) Uani 1 1 d G . . . .
C22 C 0.1054(5) 0.7278(4) 0.3339(4) 0.041(5) Uani 1 1 d G . . . .
C23 C 0.0422(5) 0.7090(5) 0.3405(5) 0.038(4) Uani 1 1 d G . . . .
H23 H 0.0180 0.7312 0.3647 0.046 Uiso 1 1 calc R U . . .
C24 C 0.0143(4) 0.6578(5) 0.3116(5) 0.044(5) Uani 1 1 d G . . . .
H24 H -0.0289 0.6449 0.3160 0.053 Uiso 1 1 calc R U . . .
C25 C 0.0497(5) 0.6253(4) 0.2761(5) 0.040(4) Uani 1 1 d G . . . .
H25 H 0.0307 0.5902 0.2564 0.047 Uiso 1 1 calc DR U . . .
C26 C 0.1129(5) 0.6440(4) 0.2696(4) 0.030(4) Uani 1 1 d G . . . .
N10 N 0.1524(7) 0.6128(6) 0.2388(7) 0.038(3) Uani 1 1 d . . . . .
N11 N 0.2194(6) 0.6318(6) 0.2488(6) 0.030(3) Uani 1 1 d . . . . .
N12 N 0.3511(4) 0.6732(4) 0.2727(5) 0.028(3) Uani 1 1 d G . . . .
C29 C 0.3289(4) 0.6220(4) 0.2372(5) 0.035(4) Uani 1 1 d G . . . .
C30 C 0.3833(5) 0.6015(3) 0.2124(5) 0.029(4) Uani 1 1 d G . . . .
N13 N 0.4393(4) 0.6401(4) 0.2326(4) 0.026(3) Uani 1 1 d G . . . .
C31 C 0.4194(4) 0.6844(3) 0.2698(5) 0.032(4) Uani 1 1 d G . . . .
N14 N 0.4443(7) 0.5464(5) 0.1573(5) 0.025(3) Uani 1 1 d . . . . .
N15 N 0.4517(6) 0.4985(6) 0.1205(6) 0.031(3) Uani 1 1 d . . . . .
N16 N 0.5531(4) 0.5435(3) 0.1149(4) 0.033(3) Uani 1 1 d G . . . .
C35 C 0.5089(4) 0.4968(4) 0.0995(4) 0.026(4) Uani 1 1 d G . . . .
C36 C 0.5243(5) 0.4514(3) 0.0632(5) 0.029(4) Uani 1 1 d G U . . .
H36 H 0.4940 0.4194 0.0526 0.035 Uiso 1 1 calc R U . . .
C37 C 0.5840(5) 0.4527(4) 0.0423(5) 0.040(4) Uani 1 1 d G . . . .
C38 C 0.6283(4) 0.4995(4) 0.0577(5) 0.037(4) Uani 1 1 d G . . . .
H38 H 0.6691 0.5004 0.0434 0.044 Uiso 1 1 calc R U . . .
C39 C 0.6129(4) 0.5449(3) 0.0940(5) 0.031(4) Uani 1 1 d G . . . .
N17 N 0.5309(5) 0.7279(3) 0.1754(4) 0.033(3) Uani 1 1 d G . . . .
C42 C 0.4821(5) 0.7508(4) 0.1237(4) 0.035(4) Uani 1 1 d G . . . .
C43 C 0.4833(5) 0.8092(4) 0.1092(4) 0.042(4) Uani 1 1 d G . . . .
H43 H 0.4500 0.8248 0.0739 0.050 Uiso 1 1 calc R U . . .
C44 C 0.5332(6) 0.8449(3) 0.1465(5) 0.052(5) Uani 1 1 d G . . . .
H44 H 0.5340 0.8849 0.1366 0.062 Uiso 1 1 calc R U . . .
C45 C 0.5819(5) 0.8221(4) 0.1982(5) 0.041(4) Uani 1 1 d G . . . .
H45 H 0.6160 0.8465 0.2237 0.049 Uiso 1 1 calc R U . . .
C46 C 0.5808(5) 0.7636(4) 0.2127(4) 0.030(4) Uani 1 1 d G . . . .
N18 N 0.6223(7) 0.7384(5) 0.2650(6) 0.031(3) Uani 1 1 d . . . . .
N19 N 0.6149(7) 0.6792(5) 0.2707(6) 0.030(3) Uani 1 1 d . . . . .
N22 N 0.7655(7) 0.5081(6) 0.4425(6) 0.033(3) Uani 1 1 d . . . . .
N23 N 0.8253(7) 0.5110(6) 0.4917(6) 0.032(3) Uani 1 1 d . . . . .
C1 C 0.2475(10) 0.5550(8) 0.7327(8) 0.042(4) Uani 1 1 d . . . . .
H1A H 0.2704 0.5173 0.7442 0.050 Uiso 1 1 calc R U . . .
H1B H 0.2105 0.5582 0.7551 0.050 Uiso 1 1 calc R U . . .
C6 C 0.3736(5) 0.6696(4) 0.7249(4) 0.038(4) Uani 1 1 d G . . . .
C5 C 0.3955(6) 0.6871(5) 0.7887(4) 0.052(5) Uani 1 1 d G . . . .
H5A H 0.4293 0.7164 0.8005 0.062 Uiso 1 1 calc R U . . .
C4 C 0.3681(7) 0.6617(5) 0.8352(3) 0.063(6) Uani 1 1 d G . . . .
H4A H 0.3831 0.6736 0.8788 0.075 Uiso 1 1 calc R U . . .
C3 C 0.3187(7) 0.6188(5) 0.8179(4) 0.050(5) Uani 1 1 d G . . . .
H3A H 0.2999 0.6015 0.8497 0.060 Uiso 1 1 calc R U . . .
C2 C 0.2968(5) 0.6013(4) 0.7542(4) 0.035(4) Uani 1 1 d G . . . .
N1 N 0.3242(5) 0.6267(4) 0.7076(3) 0.031(3) Uani 1 1 d G . . . .
C7 C 0.4366(11) 0.7467(9) 0.6872(9) 0.060(6) Uani 1 1 d . . . . .
H7C H 0.4674 0.7477 0.6585 0.090 Uiso 1 1 calc DR U . . .
H7D H 0.4635 0.7490 0.7320 0.090 Uiso 1 1 calc R U . . .
H7E H 0.4051 0.7796 0.6777 0.090 Uiso 1 1 calc R U . . .
C8 C 0.3711(10) 0.7066(7) 0.5669(7) 0.036(4) Uani 1 1 d . . . . .
H8A H 0.3999 0.7396 0.5735 0.044 Uiso 1 1 calc DR U . . .
C12 C 0.2220(10) 0.5888(8) 0.4003(8) 0.044(5) Uani 1 1 d . . . . .
H12A H 0.2351 0.5534 0.4254 0.067 Uiso 1 1 calc R U . . .
H12B H 0.2272 0.5830 0.3566 0.067 Uiso 1 1 calc R U . . .
H12C H 0.1743 0.5982 0.3984 0.067 Uiso 1 1 calc R U . . .
C10 C 0.3319(5) 0.7145(4) 0.4444(4) 0.028(4) Uani 1 1 d G . . . .
C9 C 0.3349(5) 0.6900(4) 0.5057(3) 0.032(4) Uani 1 1 d G . . . .
N4 N 0.2927(6) 0.6401(4) 0.4962(3) 0.036(3) Uani 1 1 d G . . . .
C11 C 0.2637(5) 0.6337(4) 0.4292(4) 0.036(4) Uani 1 1 d G . . . .
N5 N 0.2879(5) 0.6797(4) 0.3972(3) 0.026(3) Uani 1 1 d G . . . .
C13 C 0.3619(9) 0.7646(7) 0.4289(8) 0.035(4) Uani 1 1 d . . . . .
H13 H 0.3942 0.7852 0.4611 0.043 Uiso 1 1 calc R U . . .
C14 C 0.4147(10) 0.8703(9) 0.4018(9) 0.052(5) Uani 1 1 d . . . . .
H14A H 0.3990 0.8690 0.4413 0.078 Uiso 1 1 calc R U . . .
H14B H 0.4128 0.9103 0.3862 0.078 Uiso 1 1 calc R U . . .
H14C H 0.4618 0.8562 0.4106 0.078 Uiso 1 1 calc R U . . .
C19 C 0.3020(5) 0.8136(5) 0.1831(4) 0.042(5) Uani 1 1 d G . . . .
C18 C 0.3342(7) 0.8573(5) 0.1574(4) 0.062(6) Uani 1 1 d G . . . .
H18 H 0.3252 0.8618 0.1121 0.074 Uiso 1 1 calc R U . . .
C67 C 0.3795(7) 0.8943(5) 0.1980(6) 0.063(6) Uani 1 1 d G . . . .
H67 H 0.4015 0.9242 0.1804 0.076 Uiso 1 1 calc R U . . .
C16 C 0.3926(6) 0.8877(4) 0.2643(5) 0.051(5) Uani 1 1 d G . . . .
H16 H 0.4236 0.9131 0.2920 0.061 Uiso 1 1 calc R U . . .
C15 C 0.3604(5) 0.8440(4) 0.2900(3) 0.034(4) Uani 1 1 d G . . . .
N8 N 0.3151(5) 0.8070(4) 0.2494(4) 0.036(3) Uani 1 1 d G . . . .
C20 C 0.2532(11) 0.7732(9) 0.1416(9) 0.053(5) Uani 1 1 d . . . . .
H20A H 0.2105 0.7940 0.1209 0.063 Uiso 1 1 calc R U . . .
H20B H 0.2732 0.7580 0.1073 0.063 Uiso 1 1 calc R U . . .
C21 C 0.1347(9) 0.7830(9) 0.3591(8) 0.045(5) Uani 1 1 d . . . . .
H21A H 0.1124 0.8144 0.3300 0.054 Uiso 1 1 calc R U . . .
H21B H 0.1258 0.7898 0.4018 0.054 Uiso 1 1 calc R U . . .
C27 C 0.1316(10) 0.5583(10) 0.2087(9) 0.057(6) Uani 1 1 d . . . . .
H27A H 0.1394 0.5581 0.1655 0.085 Uiso 1 1 calc R U . . .
H27B H 0.0829 0.5522 0.2056 0.085 Uiso 1 1 calc DR U . . .
H27C H 0.1583 0.5273 0.2344 0.085 Uiso 1 1 calc R U . . .
C28 C 0.2621(8) 0.5998(7) 0.2277(7) 0.028(4) Uani 1 1 d . . . . .
C32 C 0.4616(8) 0.7280(7) 0.2999(8) 0.034(4) Uani 1 1 d . . . . .
H32A H 0.4565 0.7617 0.2714 0.051 Uiso 1 1 calc R U . . .
H32B H 0.5092 0.7147 0.3102 0.051 Uiso 1 1 calc R U . . .
H32C H 0.4494 0.7387 0.3397 0.051 Uiso 1 1 calc R U . . .
C33 C 0.3881(9) 0.5534(7) 0.1740(7) 0.034(4) Uani 1 1 d . . . . .
H33 H 0.3512 0.5270 0.1608 0.041 Uiso 1 1 calc R U . . .
C34 C 0.4012(10) 0.4531(8) 0.1087(9) 0.046(5) Uani 1 1 d . . . . .
H34A H 0.4039 0.4318 0.1487 0.069 Uiso 1 1 calc R U . . .
H34B H 0.4100 0.4266 0.0760 0.069 Uiso 1 1 calc R U . . .
H34C H 0.3555 0.4700 0.0934 0.069 Uiso 1 1 calc R U . . .
C40 C 0.6559(10) 0.5966(8) 0.1087(9) 0.046(5) Uani 1 1 d . . . . .
H40A H 0.7042 0.5849 0.1261 0.055 Uiso 1 1 calc R U . . .
H40B H 0.6528 0.6188 0.0687 0.055 Uiso 1 1 calc R U . . .
C41 C 0.4299(10) 0.7098(7) 0.0888(8) 0.042(4) Uani 1 1 d . . . . .
H41A H 0.3933 0.7055 0.1116 0.050 Uiso 1 1 calc R U . . .
H41B H 0.4091 0.7243 0.0449 0.050 Uiso 1 1 calc R U . . .
C47 C 0.6754(9) 0.7685(7) 0.3097(9) 0.044(5) Uani 1 1 d . . . . .
H47A H 0.6735 0.7590 0.3537 0.066 Uiso 1 1 calc R U . . .
H47B H 0.6693 0.8103 0.3028 0.066 Uiso 1 1 calc R U . . .
H47C H 0.7199 0.7570 0.3034 0.066 Uiso 1 1 calc R U . . .
C48 C 0.6540(8) 0.6501(7) 0.3165(7) 0.028(4) Uani 1 1 d . . . . .
H48 H 0.6888 0.6690 0.3480 0.034 Uiso 1 1 calc R U . . .
C51 C 0.5479(9) 0.4606(7) 0.2641(7) 0.033(4) Uani 1 1 d . . . . .
H51A H 0.5019 0.4772 0.2509 0.049 Uiso 1 1 calc R U . . .
H51B H 0.5488 0.4300 0.2959 0.049 Uiso 1 1 calc R U . . .
H51C H 0.5602 0.4443 0.2264 0.049 Uiso 1 1 calc R U . . .
C52 C 0.5944(5) 0.5035(3) 0.2911(4) 0.028(4) Uani 1 1 d G . . . .
N20 N 0.5906(4) 0.5632(4) 0.2753(4) 0.029(3) Uani 1 1 d G . . . .
C49 C 0.6450(5) 0.5919(3) 0.3193(5) 0.034(4) Uani 1 1 d G . . . .
C50 C 0.6824(4) 0.5498(4) 0.3622(4) 0.029(4) Uani 1 1 d G . . . .
N21 N 0.6511(5) 0.4953(3) 0.3448(4) 0.030(3) Uani 1 1 d G . . . .
C53 C 0.7388(8) 0.5550(7) 0.4134(8) 0.033(4) Uani 1 1 d . . . . .
H53 H 0.7578 0.5918 0.4271 0.039 Uiso 1 1 calc R U . . .
C54 C 0.8542(10) 0.5666(8) 0.5140(11) 0.057(6) Uani 1 1 d . . . . .
H54A H 0.8742 0.5840 0.4813 0.085 Uiso 1 1 calc R U . . .
H54B H 0.8899 0.5617 0.5540 0.085 Uiso 1 1 calc R U . . .
H54C H 0.8183 0.5920 0.5217 0.085 Uiso 1 1 calc R U . . .
C59 C 0.8715(5) 0.3617(3) 0.4783(5) 0.032(4) Uani 1 1 d G . . . .
C58 C 0.9393(5) 0.3609(4) 0.5138(5) 0.040(4) Uani 1 1 d G U . . .
H58 H 0.9646 0.3259 0.5187 0.048 Uiso 1 1 calc R U . . .
C57 C 0.9701(4) 0.4114(5) 0.5423(5) 0.043(5) Uani 1 1 d G . . . .
H57 H 1.0164 0.4108 0.5665 0.052 Uiso 1 1 calc R U . . .
C56 C 0.9331(5) 0.4626(4) 0.5351(5) 0.038(4) Uani 1 1 d G . . . .
H56 H 0.9541 0.4971 0.5546 0.045 Uiso 1 1 calc R U . . .
C55 C 0.8653(5) 0.4634(3) 0.4996(5) 0.034(4) Uani 1 1 d G . . . .
N24 N 0.8345(4) 0.4130(4) 0.4712(4) 0.034(3) Uani 1 1 d G . . . .
C60 C 0.8355(10) 0.3098(8) 0.4492(8) 0.044(5) Uani 1 1 d . . . . .
H60A H 0.8667 0.2850 0.4320 0.053 Uiso 1 1 calc R U . . .
H60B H 0.8198 0.2874 0.4820 0.053 Uiso 1 1 calc R U . . .
C61 C 0.1059(11) 0.8028(12) 0.1872(13) 0.081(8) Uani 1 1 d . . . . .
H61A H 0.1116 0.8205 0.1475 0.121 Uiso 1 1 calc R U . . .
H61B H 0.0705 0.8236 0.2020 0.121 Uiso 1 1 calc R U . . .
H61C H 0.0922 0.7623 0.1790 0.121 Uiso 1 1 calc R U . . .
Br6 Br 0.52313(15) 0.98596(11) 0.21236(14) 0.0493(11) Uani 0.718(7) 1 d . . P A 1
Br6A Br 0.5977(11) 1.0119(7) 0.1533(6) 0.209(11) Uani 0.282(7) 1 d . U P A 2
Br3 Br 0.77761(16) 0.70964(10) 0.47141(11) 0.0794(8) Uani 1 1 d . . . . .
Br5 Br 0.53564(12) 0.69116(8) -0.01751(9) 0.0497(5) Uani 1 1 d . . . . .
Br1 Br 0.2180(3) 0.9348(2) 0.2840(3) 0.069(2) Uiso 0.610(18) 1 d D . P B 1
Br2 Br 0.50311(14) 0.83147(14) 0.56996(13) 0.0831(8) Uani 1 1 d . . . . .
Br4 Br 0.75821(10) 0.71327(8) 0.18435(10) 0.0490(5) Uani 1 1 d . . . . .
C66 C 0.2955(8) 1.0064(6) 0.4497(7) 0.034(3) Uani 1 1 d D U . . .
H66A H 0.2744 1.0453 0.4426 0.041 Uiso 1 1 calc R U . . .
H66B H 0.3447 1.0118 0.4702 0.041 Uiso 1 1 calc R U . . .
O10 O 0.6273(9) 0.9215(7) 0.3290(8) 0.081(5) Uani 1 1 d . . . . .
H10 H 0.6649 0.9330 0.3522 0.122 Uiso 1 1 calc DR U . . .
C63 C 0.5895(16) 0.8934(12) 0.3681(16) 0.107(11) Uani 1 1 d . . . . .
H63A H 0.5501 0.8734 0.3405 0.160 Uiso 1 1 calc R U . . .
H63B H 0.5734 0.9222 0.3943 0.160 Uiso 1 1 calc R U . . .
H63C H 0.6189 0.8654 0.3963 0.160 Uiso 1 1 calc R U . . .
O12 O 0.2557(9) 0.8601(6) 0.4536(6) 0.064(4) Uani 1 1 d . . . . .
H12 H 0.2661 0.8953 0.4550 0.097 Uiso 1 1 calc R U . . .
C65 C 0.2652(16) 0.8391(11) 0.5158(12) 0.092(9) Uani 1 1 d . . . . .
H65A H 0.2541 0.7978 0.5142 0.138 Uiso 1 1 calc R U . . .
H65B H 0.2352 0.8600 0.5374 0.138 Uiso 1 1 calc R U . . .
H65C H 0.3129 0.8448 0.5395 0.138 Uiso 1 1 calc R U . . .
O9 O 0.7230(11) 0.8341(8) 0.4935(9) 0.098(6) Uani 1 1 d . . . . .
H9 H 0.7071 0.8451 0.5240 0.146 Uiso 1 1 calc R U . . .
C62 C 0.7769(16) 0.8715(15) 0.488(2) 0.143(16) Uani 1 1 d . . . . .
H62A H 0.7579 0.9049 0.4616 0.215 Uiso 1 1 calc R U . . .
H62B H 0.8083 0.8507 0.4680 0.215 Uiso 1 1 calc R U . . .
H62C H 0.8016 0.8847 0.5310 0.215 Uiso 1 1 calc R U . . .
O14 O 0.554(2) 0.7167(17) 0.4820(18) 0.232(16) Uani 1 1 d . U . . .
O11 O 0.6831(12) 1.0219(10) 0.3875(12) 0.135(8) Uani 1 1 d D . . . .
H11 H 0.6715 1.0025 0.4161 0.202 Uiso 1 1 calc DR U . . .
O15 O 0.499(2) 0.532(2) 0.388(2) 0.264(19) Uani 1 1 d . U . . .
O13 O 0.1667(8) 0.6543(7) 0.0965(6) 0.071(4) Uani 1 1 d . . . . .
C17 C 0.2889(7) 0.9805(6) 0.3911(5) 0.034(3) Uani 1 1 d D U . . .
H17A H 0.3280 0.9549 0.3932 0.051 Uiso 1 1 calc R U . . .
H17B H 0.2875 1.0102 0.3583 0.051 Uiso 1 1 calc R U . . .
H17C H 0.2465 0.9579 0.3800 0.051 Uiso 1 1 calc R U . . .
C64 C 0.6288(18) 1.0620(16) 0.359(2) 0.159(16) Uani 1 1 d D U . . .
H64A H 0.5998 1.0449 0.3194 0.238 Uiso 1 1 calc R U . . .
H64B H 0.6487 1.0981 0.3480 0.238 Uiso 1 1 calc R U . . .
H64C H 0.6011 1.0700 0.3892 0.238 Uiso 1 1 calc R U . . .
O16 O 0.9053(17) 0.6977(15) 0.4114(17) 0.192(12) Uani 1 1 d . U . . .
O67 O 0.2647(11) 0.9749(10) 0.4947(9) 0.132(8) Uani 1 1 d D U . . .
O18 O 0.5000 1.0000 0.5000 0.23(2) Uani 1 2 d S U P . .
Br1A Br 0.1965(7) 0.9389(4) 0.2520(8) 0.099(4) Uiso 0.390(18) 1 d . . P B 2

loop_
_atom_site_aniso_label
_atom_site_aniso_U_11
_atom_site_aniso_U_22
_atom_site_aniso_U_33
_atom_site_aniso_U_23
_atom_site_aniso_U_13
_atom_site_aniso_U_12
Dy1 0.0379(6) 0.0324(6) 0.0207(5) -0.0009(4) 0.0097(4) 0.0022(4)
Dy2 0.0332(5) 0.0210(5) 0.0210(5) 0.0002(4) 0.0065(4) 0.0003(4)
Dy3 0.0378(6) 0.0250(5) 0.0187(5) 0.0016(4) 0.0009(4) 0.0026(4)
O1 0.044(7) 0.054(8) 0.025(6) 0.009(5) -0.001(5) -0.009(6)
O2 0.079(10) 0.038(7) 0.027(6) 0.010(5) 0.009(6) 0.007(7)
O3 0.050(8) 0.042(7) 0.039(7) -0.011(5) 0.020(6) 0.006(6)
O4 0.052(7) 0.029(6) 0.042(7) -0.015(5) 0.029(6) -0.013(5)
O5 0.050(7) 0.026(6) 0.027(6) 0.005(5) 0.001(5) -0.002(5)
O6 0.035(7) 0.046(7) 0.030(6) -0.004(5) -0.004(5) 0.016(6)
O7 0.091(11) 0.058(9) 0.053(8) 0.029(7) 0.039(8) 0.028(8)
O8 0.047(8) 0.038(7) 0.047(7) 0.007(6) 0.002(6) 0.008(6)
N2 0.047(9) 0.027(8) 0.022(7) -0.012(6) -0.006(6) -0.005(7)
N3 0.037(8) 0.036(8) 0.027(8) 0.002(6) 0.001(6) 0.003(7)
N6 0.046(9) 0.026(7) 0.027(8) -0.004(6) 0.012(6) 0.004(6)
N7 0.048(9) 0.026(8) 0.038(8) 0.004(6) 0.021(7) -0.007(7)
N9 0.037(8) 0.037(8) 0.023(7) 0.011(6) 0.006(6) 0.003(7)
C22 0.052(12) 0.063(13) 0.010(7) 0.010(8) 0.010(7) 0.024(10)
C23 0.030(10) 0.059(12) 0.030(9) 0.008(8) 0.015(8) 0.005(9)
C24 0.028(10) 0.060(13) 0.042(10) 0.016(10) 0.006(8) -0.004(9)
C25 0.049(11) 0.038(10) 0.031(9) 0.009(8) 0.011(8) -0.002(9)
C26 0.027(9) 0.045(10) 0.021(8) 0.013(7) 0.009(7) 0.002(8)
N10 0.039(9) 0.043(9) 0.037(8) -0.010(7) 0.017(7) -0.011(7)
N11 0.028(8) 0.027(8) 0.037(8) -0.002(6) 0.009(6) -0.004(6)
N12 0.032(8) 0.026(7) 0.032(7) -0.012(6) 0.017(6) -0.008(6)
C29 0.043(11) 0.038(10) 0.026(9) 0.006(8) 0.013(8) 0.007(8)
C30 0.034(9) 0.033(9) 0.016(8) 0.007(7) 0.000(7) -0.001(8)
N13 0.037(8) 0.022(7) 0.020(6) 0.002(5) 0.008(6) 0.008(6)
C31 0.039(10) 0.033(10) 0.025(8) 0.014(7) 0.009(7) 0.012(8)
N14 0.040(8) 0.026(7) 0.010(6) -0.007(5) 0.009(6) 0.000(6)
N15 0.023(7) 0.031(8) 0.037(8) -0.009(6) 0.008(6) -0.010(6)
N16 0.037(8) 0.034(8) 0.027(7) -0.005(6) 0.006(6) 0.003(7)
C35 0.023(9) 0.034(9) 0.017(8) 0.002(7) -0.002(6) -0.004(7)
C36 0.036(7) 0.020(7) 0.032(7) -0.014(6) 0.008(6) -0.006(6)
C37 0.048(11) 0.036(10) 0.033(10) -0.012(8) 0.006(8) 0.005(9)
C38 0.051(11) 0.028(9) 0.033(9) -0.003(7) 0.013(8) 0.012(9)
C39 0.030(9) 0.028(9) 0.034(9) -0.006(7) 0.009(7) 0.005(7)
N17 0.060(10) 0.023(7) 0.019(7) 0.006(6) 0.017(7) 0.014(7)
C42 0.051(11) 0.035(10) 0.025(9) 0.015(7) 0.021(8) 0.009(9)
C43 0.058(12) 0.034(11) 0.034(10) 0.005(8) 0.013(9) 0.007(9)
C44 0.085(16) 0.012(9) 0.058(13) -0.009(8) 0.017(11) -0.007(10)
C45 0.057(12) 0.028(10) 0.036(10) -0.005(8) 0.010(9) -0.003(9)
C46 0.044(10) 0.008(8) 0.040(10) 0.004(7) 0.016(8) -0.006(7)
N18 0.050(9) 0.016(7) 0.025(7) 0.007(6) 0.003(6) 0.007(6)
N19 0.036(8) 0.020(7) 0.033(7) 0.007(6) 0.008(6) -0.006(6)
N22 0.036(8) 0.035(8) 0.023(7) 0.008(6) -0.003(6) -0.013(7)
N23 0.029(8) 0.026(8) 0.030(7) -0.001(6) -0.011(6) 0.001(6)
C1 0.053(12) 0.039(11) 0.031(10) -0.003(8) 0.006(8) -0.014(9)
C6 0.063(12) 0.032(10) 0.012(8) 0.001(7) -0.005(8) 0.005(9)
C5 0.091(16) 0.034(11) 0.022(9) -0.005(8) 0.000(9) -0.022(11)
C4 0.107(19) 0.051(13) 0.018(9) 0.000(9) -0.008(10) -0.018(13)
C3 0.087(15) 0.040(11) 0.025(9) -0.001(8) 0.016(10) -0.023(11)
C2 0.063(12) 0.028(9) 0.013(8) 0.002(7) 0.006(8) 0.023(9)
N1 0.040(8) 0.028(8) 0.023(7) -0.008(6) 0.002(6) 0.007(7)
C7 0.072(15) 0.057(13) 0.043(11) -0.009(10) 0.001(10) -0.046(12)
C8 0.065(12) 0.027(9) 0.013(8) 0.002(7) 0.002(8) -0.005(9)
C12 0.061(13) 0.047(12) 0.019(9) -0.005(8) 0.001(8) -0.017(10)
C10 0.019(8) 0.040(10) 0.026(8) 0.002(7) 0.007(7) 0.006(7)
C9 0.036(10) 0.023(9) 0.033(9) 0.004(7) 0.001(7) -0.002(8)
N4 0.059(10) 0.032(8) 0.019(7) 0.000(6) 0.014(6) 0.006(7)
C11 0.051(11) 0.047(11) 0.010(7) -0.002(7) 0.006(7) 0.024(9)
N5 0.028(7) 0.020(7) 0.031(7) -0.006(6) 0.010(6) -0.008(6)
C13 0.040(10) 0.043(11) 0.029(9) -0.016(8) 0.017(8) -0.015(8)
C14 0.064(13) 0.049(12) 0.047(11) -0.010(9) 0.021(10) -0.019(10)
C19 0.036(10) 0.053(12) 0.042(11) 0.026(9) 0.021(9) 0.013(9)
C18 0.097(18) 0.055(13) 0.036(11) 0.015(10) 0.023(11) -0.001(13)
C67 0.089(17) 0.063(14) 0.049(13) 0.024(11) 0.037(12) -0.009(13)
C16 0.058(13) 0.031(11) 0.066(14) 0.010(9) 0.020(11) 0.002(9)
C15 0.033(10) 0.030(10) 0.044(11) 0.013(8) 0.019(8) 0.005(8)
N8 0.044(9) 0.041(9) 0.027(7) 0.001(6) 0.015(6) -0.001(7)
C20 0.065(14) 0.066(14) 0.032(10) 0.010(10) 0.020(10) 0.009(11)
C21 0.044(11) 0.066(13) 0.024(9) -0.012(9) 0.006(8) 0.011(10)
C27 0.044(12) 0.085(16) 0.042(11) -0.032(11) 0.012(9) -0.024(11)
C28 0.039(10) 0.026(9) 0.024(8) 0.005(7) 0.016(7) 0.015(8)
C32 0.038(10) 0.023(9) 0.043(10) -0.005(7) 0.013(8) -0.014(8)
C33 0.043(11) 0.023(9) 0.029(9) 0.003(7) -0.003(8) 0.004(8)
C34 0.066(13) 0.035(10) 0.043(11) -0.023(8) 0.027(10) -0.016(10)
C40 0.059(12) 0.037(10) 0.055(12) -0.013(9) 0.039(10) -0.017(9)
C41 0.053(12) 0.033(10) 0.033(10) 0.008(8) -0.001(8) 0.008(9)
C47 0.035(10) 0.025(10) 0.061(12) -0.002(9) -0.010(9) -0.002(8)
C48 0.033(9) 0.023(9) 0.032(9) -0.010(7) 0.013(8) -0.015(7)
C51 0.044(10) 0.033(10) 0.017(8) 0.005(7) -0.002(7) -0.008(8)
C52 0.034(9) 0.019(8) 0.033(9) 0.002(7) 0.011(7) 0.003(7)
N20 0.041(8) 0.021(7) 0.023(7) 0.004(5) 0.002(6) 0.001(6)
C49 0.018(8) 0.043(11) 0.038(10) -0.011(8) 0.000(7) 0.004(8)
C50 0.053(11) 0.011(8) 0.021(8) -0.002(6) 0.009(8) -0.002(7)
N21 0.046(9) 0.022(7) 0.017(6) 0.004(5) -0.003(6) 0.008(6)
C53 0.037(10) 0.021(9) 0.037(10) 0.014(7) 0.005(8) 0.009(8)
C54 0.038(11) 0.041(12) 0.081(15) -0.028(11) -0.004(10) -0.002(9)
C59 0.043(10) 0.025(9) 0.025(8) 0.010(7) 0.005(7) 0.010(8)
C58 0.031(7) 0.043(8) 0.040(8) 0.012(7) -0.001(6) 0.013(7)
C57 0.037(10) 0.061(13) 0.029(9) 0.014(9) 0.005(8) 0.010(10)
C56 0.028(10) 0.026(9) 0.050(11) 0.002(8) -0.006(8) -0.004(8)
C55 0.038(10) 0.038(10) 0.024(8) 0.002(7) 0.000(7) -0.009(9)
N24 0.053(9) 0.040(9) 0.012(6) 0.007(6) 0.013(6) 0.000(7)
C60 0.062(13) 0.044(11) 0.025(9) 0.003(8) 0.009(9) 0.003(10)
C61 0.051(14) 0.087(19) 0.096(19) 0.004(15) 0.004(13) 0.023(13)
Br6 0.058(2) 0.0321(16) 0.0581(19) -0.0085(12) 0.0149(14) -0.0046(13)
Br6A 0.34(2) 0.162(13) 0.068(7) -0.032(7) -0.047(10) 0.209(15)
Br3 0.117(2) 0.0486(14) 0.0535(14) -0.0134(11) -0.0129(14) -0.0019(14)
Br5 0.0816(15) 0.0360(11) 0.0379(10) -0.0069(8) 0.0267(10) -0.0220(10)
Br2 0.0685(17) 0.107(2) 0.0676(16) 0.0086(15) 0.0056(13) -0.0243(15)
Br4 0.0505(12) 0.0405(11) 0.0548(12) 0.0021(9) 0.0109(10) -0.0126(9)
C66 0.036(6) 0.024(5) 0.040(5) 0.021(4) 0.008(5) 0.009(5)
O10 0.090(12) 0.084(12) 0.083(11) -0.034(9) 0.047(10) -0.021(10)
C63 0.11(2) 0.074(19) 0.15(3) -0.040(19) 0.06(2) -0.027(18)
O12 0.101(12) 0.043(8) 0.053(9) -0.012(7) 0.027(8) 0.006(9)
C65 0.15(3) 0.071(17) 0.069(17) -0.001(13) 0.054(17) 0.043(18)
O9 0.121(16) 0.090(13) 0.095(14) -0.014(11) 0.053(12) -0.002(12)
C62 0.10(2) 0.11(3) 0.24(5) 0.02(3) 0.08(3) -0.05(2)
O14 0.27(2) 0.19(2) 0.20(2) -0.022(16) -0.005(17) 0.004(17)
O11 0.125(19) 0.110(18) 0.14(2) -0.005(15) -0.012(15) -0.019(15)
O15 0.26(2) 0.31(3) 0.25(2) -0.002(18) 0.105(18) -0.021(18)
O13 0.086(11) 0.084(11) 0.043(8) -0.017(8) 0.014(8) -0.013(9)
C17 0.036(6) 0.024(5) 0.040(5) 0.021(4) 0.008(5) 0.009(5)
C64 0.15(2) 0.14(2) 0.17(2) 0.017(17) 0.017(17) 0.009(17)
O16 0.190(19) 0.186(19) 0.20(2) 0.006(16) 0.057(16) 0.039(16)
O67 0.118(14) 0.113(14) 0.153(15) 0.014(12) 0.014(12) 0.009(12)
O18 0.22(3) 0.21(3) 0.24(3) -0.008(19) 0.043(19) -0.014(19)

loop_
_atom_type_symbol
_atom_type_description
_atom_type_scat_dispersion_real
_atom_type_scat_dispersion_imag
_atom_type_scat_source
C C 0.0181 0.0091 'International Tables Vol C Tables 4.2.6.8 and 6.1.1.4'
H H 0.0000 0.0000 'International Tables Vol C Tables 4.2.6.8 and 6.1.1.4'
Br Br -0.6763 1.2805 'International Tables Vol C Tables 4.2.6.8 and 6.1.1.4'
Dy Dy -9.8046 9.8477 'International Tables Vol C Tables 4.2.6.8 and 6.1.1.4'
N N 0.0311 0.0180 'International Tables Vol C Tables 4.2.6.8 and 6.1.1.4'
O O 0.0492 0.0322 'International Tables Vol C Tables 4.2.6.8 and 6.1.1.4'

loop_
_geom_angle_atom_site_label_1
_geom_angle_atom_site_label_2
_geom_angle_atom_site_label_3
_geom_angle
_geom_angle_site_symmetry_1
_geom_angle_site_symmetry_3
_geom_angle_publ_flag
O2 Dy1 O3 136.1(4) . . ?
O2 Dy1 O8 68.7(4) . . ?
O2 Dy1 N6 126.1(4) . . ?
O2 Dy1 N9 99.6(4) . . ?
O2 Dy1 N11 68.9(4) . . ?
O2 Dy1 N12 73.7(4) . . ?
O2 Dy1 N5 148.6(4) . . ?
O2 Dy1 N8 65.9(4) . . ?
O3 Dy1 O8 67.5(4) . . ?
O3 Dy1 N6 69.5(4) . . ?
O3 Dy1 N9 66.6(4) . . ?
O3 Dy1 N11 127.0(4) . . ?
O3 Dy1 N12 148.2(4) . . ?
O3 Dy1 N5 73.1(4) . . ?
O3 Dy1 N8 100.8(4) . . ?
N6 Dy1 O8 106.1(4) . . ?
N6 Dy1 N11 142.4(4) . . ?
N6 Dy1 N12 83.5(4) . . ?
N6 Dy1 N5 68.2(4) . . ?
N9 Dy1 O8 74.4(4) . . ?
N9 Dy1 N6 131.8(4) . . ?
N9 Dy1 N11 62.9(4) . . ?
N9 Dy1 N12 128.3(3) . . ?
N9 Dy1 N5 80.8(3) . . ?
N9 Dy1 N8 144.9(3) . . ?
N11 Dy1 O8 111.5(4) . . ?
N12 Dy1 O8 139.2(4) . . ?
N12 Dy1 N11 67.2(4) . . ?
N12 Dy1 N5 81.5(3) . . ?
N5 Dy1 O8 139.2(4) . . ?
N5 Dy1 N11 84.0(4) . . ?
N8 Dy1 O8 70.6(4) . . ?
N8 Dy1 N6 62.4(4) . . ?
N8 Dy1 N11 129.9(4) . . ?
N8 Dy1 N12 80.2(3) . . ?
N8 Dy1 N5 128.7(3) . . ?
O4 Dy2 O5 94.1(4) . . ?
O4 Dy2 N13 162.7(3) . . ?
O4 Dy2 N14 129.3(4) . . ?
O4 Dy2 N16 66.2(3) . . ?
O4 Dy2 N17 82.8(4) . . ?
O4 Dy2 N19 72.4(4) . . ?
O4 Dy2 N20 90.5(4) . . ?
O5 Dy2 N13 88.1(4) . . ?
O5 Dy2 N14 76.4(4) . . ?
O5 Dy2 N16 79.9(3) . . ?
O5 Dy2 N17 67.1(3) . . ?
O5 Dy2 N19 128.6(4) . . ?
O5 Dy2 N20 163.6(3) . . ?
N13 Dy2 N14 67.9(3) . . ?
N13 Dy2 N16 131.0(3) . . ?
N13 Dy2 N17 82.2(3) . . ?
N13 Dy2 N19 92.9(4) . . ?
N14 Dy2 N19 149.3(4) . . ?
N16 Dy2 N14 63.1(3) . . ?
N16 Dy2 N19 131.2(4) . . ?
N17 Dy2 N14 133.2(4) . . ?
N17 Dy2 N16 132.6(3) . . ?
N17 Dy2 N19 62.3(4) . . ?
N20 Dy2 N13 92.3(3) . . ?
N20 Dy2 N14 88.5(4) . . ?
N20 Dy2 N16 87.6(3) . . ?
N20 Dy2 N17 129.3(3) . . ?
N20 Dy2 N19 67.8(3) . . ?
O1 Dy3 O7 138.7(4) 3_666 . ?
O1 Dy3 N3 124.2(4) 3_666 3_666 ?
O1 Dy3 N22 71.1(4) 3_666 . ?
O1 Dy3 N1 64.6(19) 3_666 3_666 ?
O1 Dy3 N4 148.8(10) 3_666 3_666 ?
O1 Dy3 N21 73.8(4) 3_666 . ?
O1 Dy3 N24 74.3(3) 3_666 . ?
O6 Dy3 O1 79.0(4) . 3_666 ?
O6 Dy3 O7 141.6(4) . . ?
O6 Dy3 N3 70.4(4) . 3_666 ?
O6 Dy3 N22 123.7(4) . . ?
O6 Dy3 N1 72(2) . 3_666 ?
O6 Dy3 N4 78.5(7) . 3_666 ?
O6 Dy3 N21 145.9(4) . . ?
O6 Dy3 N24 64.6(3) . . ?
O7 Dy3 N22 84.8(5) . . ?
O7 Dy3 N1 112.0(17) . 3_666 ?
O7 Dy3 N21 65.6(4) . . ?
O7 Dy3 N24 123.2(4) . . ?
N3 Dy3 O7 78.3(5) 3_666 . ?
N3 Dy3 N22 162.9(4) 3_666 . ?
N3 Dy3 N1 62(2) 3_666 3_666 ?
N3 Dy3 N21 109.0(4) 3_666 . ?
N3 Dy3 N24 126.2(4) 3_666 . ?
N1 Dy3 N22 128(2) 3_666 . ?
N1 Dy3 N24 124.8(17) 3_666 . ?
N4 Dy3 O7 68.7(5) 3_666 . ?
N4 Dy3 N3 67(2) 3_666 3_666 ?
N4 Dy3 N22 104.7(19) 3_666 . ?
N4 Dy3 N1 127(3) 3_666 3_666 ?
N4 Dy3 N21 133.9(5) 3_666 . ?
N4 Dy3 N24 76.7(16) 3_666 . ?
N21 Dy3 N22 65.5(4) . . ?
N21 Dy3 N1 78(2) . 3_666 ?
N21 Dy3 N24 124.7(3) . . ?
N24 Dy3 N22 61.9(4) . . ?
Dy3 O1 H1 119.5 3_666 . ?
C1 O1 Dy3 120.9(10) . 3_666 ?
C1 O1 H1 119.5 . . ?
Dy1 O2 H2 117.8 . . ?
C20 O2 Dy1 124.4(11) . . ?
C20 O2 H2 117.8 . . ?
Dy1 O3 H3 120.1 . . ?
C21 O3 Dy1 119.9(9) . . ?
C21 O3 H3 120.1 . . ?
Dy2 O4 H4 117.1 . . ?
C40 O4 Dy2 125.7(10) . . ?
C40 O4 H4 117.1 . . ?
Dy2 O5 H5 122.9 . . ?
C41 O5 Dy2 114.1(9) . . ?
C41 O5 H5 122.9 . . ?
Dy3 O6 H6 119.0 . . ?
C60 O6 Dy3 122.1(9) . . ?
C60 O6 H6 119.0 . . ?
Dy3 O7 H7A 115.0 . . ?
Dy3 O7 H7B 114.3 . . ?
H7A O7 H7B 98.8 . . ?
Dy1 O8 H8 113.4 . . ?
C61 O8 Dy1 133.3(12) . . ?
C61 O8 H8 113.4 . . ?
N3 N2 C7 118.9(13) . . ?
C6 N2 N3 117.7(12) . . ?
C6 N2 C7 119.5(12) . . ?
N2 N3 Dy3 120.8(10) . 3_666 ?
C8 N3 Dy3 120.0(11) . 3_666 ?
C8 N3 N2 119.2(14) . . ?
N7 N6 Dy1 120.4(10) . . ?
C13 N6 Dy1 117.3(11) . . ?
C13 N6 N7 121.8(14) . . ?
N6 N7 C14 120.1(13) . . ?
C15 N7 N6 116.9(12) . . ?
C15 N7 C14 122.4(13) . . ?
C22 N9 Dy1 117.9(5) . . ?
C22 N9 C26 120.0 . . ?
C26 N9 Dy1 122.1(5) . . ?
N9 C22 C21 117.5(9) . . ?
C23 C22 N9 120.0 . . ?
C23 C22 C21 122.3(9) . . ?
C22 C23 H23 120.0 . . ?
C24 C23 C22 120.0 . . ?
C24 C23 H23 120.0 . . ?
C23 C24 H24 120.0 . . ?
C23 C24 C25 120.0 . . ?
C25 C24 H24 120.0 . . ?
C24 C25 H25 120.0 . . ?
C24 C25 C26 120.0 . . ?
C26 C25 H25 120.0 . . ?
C25 C26 N9 120.0 . . ?
N10 C26 N9 116.6(9) . . ?
N10 C26 C25 123.3(9) . . ?
C26 N10 N11 115.2(12) . . ?
C26 N10 C27 123.0(13) . . ?
N11 N10 C27 120.8(14) . . ?
N10 N11 Dy1 121.1(9) . . ?
C28 N11 Dy1 120.1(11) . . ?
C28 N11 N10 118.3(13) . . ?
C29 N12 Dy1 112.0(5) . . ?
C29 N12 C31 108.0 . . ?
C31 N12 Dy1 136.7(5) . . ?
N12 C29 C30 108.0 . . ?
C28 C29 N12 123.0(9) . . ?
C28 C29 C30 128.9(9) . . ?
N13 C30 C29 108.0 . . ?
C33 C30 C29 131.3(10) . . ?
C33 C30 N13 120.6(10) . . ?
C30 N13 Dy2 114.6(5) . . ?
C30 N13 C31 108.0 . . ?
C31 N13 Dy2 136.8(5) . . ?
N12 C31 N13 108.0 . . ?
C32 C31 N12 127.5(9) . . ?
C32 C31 N13 124.4(9) . . ?
N15 N14 Dy2 121.8(9) . . ?
C33 N14 Dy2 118.7(10) . . ?
C33 N14 N15 119.3(13) . . ?
N14 N15 C34 120.4(12) . . ?
C35 N15 N14 116.2(11) . . ?
C35 N15 C34 123.3(12) . . ?
C35 N16 Dy2 121.6(4) . . ?
C35 N16 C39 120.0 . . ?
C39 N16 Dy2 118.2(4) . . ?
N15 C35 N16 116.9(8) . . ?
N15 C35 C36 123.1(8) . . ?
N16 C35 C36 120.0 . . ?
C35 C36 H36 120.0 . . ?
C37 C36 C35 120.0 . . ?
C37 C36 H36 120.0 . . ?
C36 C37 C38 120.0 . . ?
C37 C38 H38 120.0 . . ?
C37 C38 C39 120.0 . . ?
C39 C38 H38 120.0 . . ?
N16 C39 C40 117.7(9) . . ?
C38 C39 N16 120.0 . . ?
C38 C39 C40 122.2(9) . . ?
C42 N17 Dy2 116.5(4) . . ?
C42 N17 C46 120.0 . . ?
C46 N17 Dy2 122.9(4) . . ?
N17 C42 C43 120.0 . . ?
N17 C42 C41 115.7(9) . . ?
C43 C42 C41 124.2(9) . . ?
C42 C43 H43 120.0 . . ?
C44 C43 C42 120.0 . . ?
C44 C43 H43 120.0 . . ?
C43 C44 H44 120.0 . . ?
C45 C44 C43 120.0 . . ?
C45 C44 H44 120.0 . . ?
C44 C45 H45 120.0 . . ?
C44 C45 C46 120.0 . . ?
C46 C45 H45 120.0 . . ?
C45 C46 N17 120.0 . . ?
N18 C46 N17 115.5(8) . . ?
N18 C46 C45 124.2(8) . . ?
C46 N18 N19 116.2(12) . . ?
C46 N18 C47 123.5(12) . . ?
N19 N18 C47 120.0(13) . . ?
N18 N19 Dy2 121.6(9) . . ?
C48 N19 Dy2 116.3(10) . . ?
C48 N19 N18 121.8(13) . . ?
N23 N22 Dy3 120.0(9) . . ?
C53 N22 Dy3 119.9(11) . . ?
C53 N22 N23 120.0(13) . . ?
N22 N23 C54 119.8(13) . . ?
C55 N23 N22 115.7(11) . . ?
C55 N23 C54 120.3(12) . . ?
O1 C1 H1A 109.3 . . ?
O1 C1 H1B 109.3 . . ?
O1 C1 C2 111.4(13) . . ?
H1A C1 H1B 108.0 . . ?
C2 C1 H1A 109.3 . . ?
C2 C1 H1B 109.3 . . ?
N2 C6 C5 124.5(8) . . ?
N2 C6 N1 115.5(8) . . ?
C5 C6 N1 120.0 . . ?
C6 C5 H5A 120.0 . . ?
C6 C5 C4 120.0 . . ?
C4 C5 H5A 120.0 . . ?
C5 C4 H4A 120.0 . . ?
C3 C4 C5 120.0 . . ?
C3 C4 H4A 120.0 . . ?
C4 C3 H3A 120.0 . . ?
C4 C3 C2 120.0 . . ?
C2 C3 H3A 120.0 . . ?
C3 C2 C1 123.3(9) . . ?
N1 C2 C1 116.6(9) . . ?
N1 C2 C3 120.0 . . ?
C6 N1 Dy3 121.9(4) . 3_666 ?
C2 N1 Dy3 118.0(4) . 3_666 ?
C2 N1 C6 120.0 . . ?
N2 C7 H7C 109.5 . . ?
N2 C7 H7D 109.5 . . ?
N2 C7 H7E 109.5 . . ?
H7C C7 H7D 109.5 . . ?
H7C C7 H7E 109.5 . . ?
H7D C7 H7E 109.5 . . ?
N3 C8 H8A 121.3 . . ?
N3 C8 C9 117.3(15) . . ?
C9 C8 H8A 121.3 . . ?
H12A C12 H12B 109.5 . . ?
H12A C12 H12C 109.5 . . ?
H12B C12 H12C 109.5 . . ?
C11 C12 H12A 109.5 . . ?
C11 C12 H12B 109.5 . . ?
C11 C12 H12C 109.5 . . ?
C9 C10 N5 108.0 . . ?
C13 C10 C9 129.7(9) . . ?
C13 C10 N5 122.3(9) . . ?
C8 C9 C10 131.0(9) . . ?
C8 C9 N4 121.0(9) . . ?
N4 C9 C10 108.0 . . ?
C9 N4 Dy3 115.0(5) . 3_666 ?
C9 N4 C11 108.0 . . ?
C11 N4 Dy3 137.0(5) . 3_666 ?
C12 C11 N4 125.6(9) . . ?
C12 C11 N5 126.3(9) . . ?
N5 C11 N4 108.0 . . ?
C10 N5 Dy1 111.4(5) . . ?
C11 N5 Dy1 138.0(5) . . ?
C11 N5 C10 108.0 . . ?
N6 C13 C10 119.5(14) . . ?
N6 C13 H13 120.3 . . ?
C10 C13 H13 120.3 . . ?
N7 C14 H14A 109.5 . . ?
N7 C14 H14B 109.5 . . ?
N7 C14 H14C 109.5 . . ?
H14A C14 H14B 109.5 . . ?
H14A C14 H14C 109.5 . . ?
H14B C14 H14C 109.5 . . ?
C18 C19 N8 120.0 . . ?
C18 C19 C20 121.8(9) . . ?
N8 C19 C20 118.2(9) . . ?
C19 C18 H18 120.0 . . ?
C67 C18 C19 120.0 . . ?
C67 C18 H18 120.0 . . ?
C18 C67 H67 120.0 . . ?
C18 C67 C16 120.0 . . ?
C16 C67 H67 120.0 . . ?
C67 C16 H16 120.0 . . ?
C67 C16 C15 120.0 . . ?
C15 C16 H16 120.0 . . ?
N7 C15 C16 124.3(9) . . ?
N7 C15 N8 115.7(9) . . ?
C16 C15 N8 120.0 . . ?
C19 N8 Dy1 118.3(5) . . ?
C15 N8 Dy1 121.7(5) . . ?
C15 N8 C19 120.0 . . ?
O2 C20 C19 109.9(14) . . ?
O2 C20 H20A 109.7 . . ?
O2 C20 H20B 109.7 . . ?
C19 C20 H20A 109.7 . . ?
C19 C20 H20B 109.7 . . ?
H20A C20 H20B 108.2 . . ?
O3 C21 C22 111.0(13) . . ?
O3 C21 H21A 109.4 . . ?
O3 C21 H21B 109.4 . . ?
C22 C21 H21A 109.4 . . ?
C22 C21 H21B 109.4 . . ?
H21A C21 H21B 108.0 . . ?
N10 C27 H27A 109.5 . . ?
N10 C27 H27B 109.5 . . ?
N10 C27 H27C 109.5 . . ?
H27A C27 H27B 109.5 . . ?
H27A C27 H27C 109.5 . . ?
H27B C27 H27C 109.5 . . ?
N11 C28 C29 115.9(13) . . ?
C31 C32 H32A 109.5 . . ?
C31 C32 H32B 109.5 . . ?
C31 C32 H32C 109.5 . . ?
H32A C32 H32B 109.5 . . ?
H32A C32 H32C 109.5 . . ?
H32B C32 H32C 109.5 . . ?
C30 C33 H33 121.3 . . ?
N14 C33 C30 117.5(14) . . ?
N14 C33 H33 121.3 . . ?
N15 C34 H34A 109.5 . . ?
N15 C34 H34B 109.5 . . ?
N15 C34 H34C 109.5 . . ?
H34A C34 H34B 109.5 . . ?
H34A C34 H34C 109.5 . . ?
H34B C34 H34C 109.5 . . ?
O4 C40 C39 110.9(12) . . ?
O4 C40 H40A 109.5 . . ?
O4 C40 H40B 109.5 . . ?
C39 C40 H40A 109.5 . . ?
C39 C40 H40B 109.5 . . ?
H40A C40 H40B 108.0 . . ?
O5 C41 C42 108.3(13) . . ?
O5 C41 H41A 110.0 . . ?
O5 C41 H41B 110.0 . . ?
C42 C41 H41A 110.0 . . ?
C42 C41 H41B 110.0 . . ?
H41A C41 H41B 108.4 . . ?
N18 C47 H47A 109.5 . . ?
N18 C47 H47B 109.5 . . ?
N18 C47 H47C 109.5 . . ?
H47A C47 H47B 109.5 . . ?
H47A C47 H47C 109.5 . . ?
H47B C47 H47C 109.5 . . ?
N19 C48 H48 120.4 . . ?
N19 C48 C49 119.3(14) . . ?
C49 C48 H48 120.4 . . ?
H51A C51 H51B 109.5 . . ?
H51A C51 H51C 109.5 . . ?
H51B C51 H51C 109.5 . . ?
C52 C51 H51A 109.5 . . ?
C52 C51 H51B 109.5 . . ?
C52 C51 H51C 109.5 . . ?
C51 C52 N20 127.3(9) . . ?
C51 C52 N21 124.4(9) . . ?
N20 C52 N21 108.0 . . ?
C52 N20 Dy2 136.7(5) . . ?
C52 N20 C49 108.0 . . ?
C49 N20 Dy2 113.9(5) . . ?
C48 C49 N20 121.4(9) . . ?
C48 C49 C50 130.6(9) . . ?
N20 C49 C50 108.0 . . ?
N21 C50 C49 108.0 . . ?
C53 C50 C49 131.2(9) . . ?
C53 C50 N21 120.8(9) . . ?
C52 N21 Dy3 136.2(5) . . ?
C50 N21 Dy3 115.4(5) . . ?
C50 N21 C52 108.0 . . ?
N22 C53 C50 118.2(14) . . ?
N22 C53 H53 120.9 . . ?
C50 C53 H53 120.9 . . ?
N23 C54 H54A 109.5 . . ?
N23 C54 H54B 109.5 . . ?
N23 C54 H54C 109.5 . . ?
H54A C54 H54B 109.5 . . ?
H54A C54 H54C 109.5 . . ?
H54B C54 H54C 109.5 . . ?
C58 C59 N24 120.0 . . ?
C58 C59 C60 122.7(9) . . ?
N24 C59 C60 117.3(9) . . ?
C59 C58 H58 120.0 . . ?
C57 C58 C59 120.0 . . ?
C57 C58 H58 120.0 . . ?
C58 C57 H57 120.0 . . ?
C58 C57 C56 120.0 . . ?
C56 C57 H57 120.0 . . ?
C57 C56 H56 120.0 . . ?
C57 C56 C55 120.0 . . ?
C55 C56 H56 120.0 . . ?
N23 C55 C56 123.8(8) . . ?
N23 C55 N24 116.2(8) . . ?
N24 C55 C56 120.0 . . ?
C59 N24 Dy3 117.9(4) . . ?
C55 N24 Dy3 122.1(4) . . ?
C55 N24 C59 120.0 . . ?
O6 C60 C59 109.3(13) . . ?
O6 C60 H60A 109.8 . . ?
O6 C60 H60B 109.8 . . ?
C59 C60 H60A 109.8 . . ?
C59 C60 H60B 109.8 . . ?
H60A C60 H60B 108.3 . . ?
O8 C61 H61A 109.5 . . ?
O8 C61 H61B 109.5 . . ?
O8 C61 H61C 109.5 . . ?
H61A C61 H61B 109.5 . . ?
H61A C61 H61C 109.5 . . ?
H61B C61 H61C 109.5 . . ?
H66A C66 H66B 107.5 . . ?
C17 C66 H66A 108.4 . . ?
C17 C66 H66B 108.4 . . ?
C17 C66 O67 115.4(14) . . ?
O67 C66 H66A 108.4 . . ?
O67 C66 H66B 108.4 . . ?
C63 O10 H10 109.5 . . ?
O10 C63 H63A 109.5 . . ?
O10 C63 H63B 109.5 . . ?
O10 C63 H63C 109.5 . . ?
H63A C63 H63B 109.5 . . ?
H63A C63 H63C 109.5 . . ?
H63B C63 H63C 109.5 . . ?
C65 O12 H12 109.5 . . ?
O12 C65 H65A 109.5 . . ?
O12 C65 H65B 109.5 . . ?
O12 C65 H65C 109.5 . . ?
H65A C65 H65B 109.5 . . ?
H65A C65 H65C 109.5 . . ?
H65B C65 H65C 109.5 . . ?
C62 O9 H9 109.5 . . ?
O9 C62 H62A 109.5 . . ?
O9 C62 H62B 109.5 . . ?
O9 C62 H62C 109.5 . . ?
H62A C62 H62B 109.5 . . ?
H62A C62 H62C 109.5 . . ?
H62B C62 H62C 109.5 . . ?
C64 O11 H11 109.5 . . ?
C66 C17 H17A 109.5 . . ?
C66 C17 H17B 109.5 . . ?
C66 C17 H17C 109.5 . . ?
H17A C17 H17B 109.5 . . ?
H17A C17 H17C 109.5 . . ?
H17B C17 H17C 109.5 . . ?
O11 C64 H64A 109.5 . . ?
O11 C64 H64B 109.5 . . ?
O11 C64 H64C 109.5 . . ?
H64A C64 H64B 109.5 . . ?
H64A C64 H64C 109.5 . . ?
H64B C64 H64C 109.5 . . ?

loop_
_geom_bond_atom_site_label_1
_geom_bond_atom_site_label_2
_geom_bond_distance
_geom_bond_site_symmetry_2
_geom_bond_publ_flag
Dy1 O2 2.372(11) . ?
Dy1 O3 2.388(9) . ?
Dy1 O8 2.514(10) . ?
Dy1 N6 2.485(13) . ?
Dy1 N9 2.463(7) . ?
Dy1 N11 2.492(13) . ?
Dy1 N12 2.487(7) . ?
Dy1 N5 2.487(7) . ?
Dy1 N8 2.466(7) . ?
Dy2 O4 2.344(11) . ?
Dy2 O5 2.389(9) . ?
Dy2 N13 2.398(6) . ?
Dy2 N14 2.473(13) . ?
Dy2 N16 2.470(6) . ?
Dy2 N17 2.463(6) . ?
Dy2 N19 2.505(13) . ?
Dy2 N20 2.397(6) . ?
Dy3 O1 2.411(11) 3_666 ?
Dy3 O6 2.388(10) . ?
Dy3 O7 2.491(13) . ?
Dy3 N3 2.490(14) 3_666 ?
Dy3 N22 2.533(13) . ?
Dy3 N1 2.50(7) 3_666 ?
Dy3 N4 2.46(8) 3_666 ?
Dy3 N21 2.495(6) . ?
Dy3 N24 2.511(7) . ?
O1 Dy3 2.411(11) 3_666 ?
O1 H1 0.9500 . ?
O1 C1 1.383(19) . ?
O2 H2 0.9500 . ?
O2 C20 1.41(2) . ?
O3 H3 0.9500 . ?
O3 C21 1.43(2) . ?
O4 H4 0.9500 . ?
O4 C40 1.407(19) . ?
O5 H5 0.9500 . ?
O5 C41 1.45(2) . ?
O6 H6 0.9500 . ?
O6 C60 1.42(2) . ?
O7 H7A 0.9990 . ?
O7 H7B 0.9953 . ?
O8 H8 0.9500 . ?
O8 C61 1.45(2) . ?
N2 N3 1.380(18) . ?
N2 C6 1.328(15) . ?
N2 C7 1.50(2) . ?
N3 Dy3 2.490(14) 3_666 ?
N3 C8 1.31(2) . ?
N6 N7 1.364(18) . ?
N6 C13 1.30(2) . ?
N7 C14 1.47(2) . ?
N7 C15 1.332(15) . ?
N9 C22 1.3900 . ?
N9 C26 1.3900 . ?
C22 C23 1.3900 . ?
C22 C21 1.46(2) . ?
C23 H23 0.9500 . ?
C23 C24 1.3900 . ?
C24 H24 0.9500 . ?
C24 C25 1.3900 . ?
C25 H25 0.9500 . ?
C25 C26 1.3900 . ?
C26 N10 1.364(15) . ?
N10 N11 1.387(18) . ?
N10 C27 1.43(2) . ?
N11 C28 1.302(19) . ?
N12 C29 1.4200 . ?
N12 C31 1.4200 . ?
C29 C30 1.4200 . ?
C29 C28 1.410(18) . ?
C30 N13 1.4200 . ?
C30 C33 1.405(17) . ?
N13 C31 1.4200 . ?
C31 C32 1.374(16) . ?
N14 N15 1.392(17) . ?
N14 C33 1.28(2) . ?
N15 C35 1.342(14) . ?
N15 C34 1.44(2) . ?
N16 C35 1.3900 . ?
N16 C39 1.3900 . ?
C35 C36 1.3900 . ?
C36 H36 0.9500 . ?
C36 C37 1.3900 . ?
C37 C38 1.3900 . ?
C38 H38 0.9500 . ?
C38 C39 1.3900 . ?
C39 C40 1.467(18) . ?
N17 C42 1.3900 . ?
N17 C46 1.3900 . ?
C42 C43 1.3900 . ?
C42 C41 1.476(19) . ?
C43 H43 0.9500 . ?
C43 C44 1.3900 . ?
C44 H44 0.9500 . ?
C44 C45 1.3900 . ?
C45 H45 0.9500 . ?
C45 C46 1.3900 . ?
C46 N18 1.353(14) . ?
N18 N19 1.387(17) . ?
N18 C47 1.43(2) . ?
N19 C48 1.29(2) . ?
N22 N23 1.393(17) . ?
N22 C53 1.30(2) . ?
N23 C54 1.44(2) . ?
N23 C55 1.352(14) . ?
C1 H1A 0.9900 . ?
C1 H1B 0.9900 . ?
C1 C2 1.456(18) . ?
C6 C5 1.3900 . ?
C6 N1 1.3900 . ?
C5 H5A 0.9500 . ?
C5 C4 1.3900 . ?
C4 H4A 0.9500 . ?
C4 C3 1.3900 . ?
C3 H3A 0.9500 . ?
C3 C2 1.3900 . ?
C2 N1 1.3900 . ?
N1 Dy3 2.495(6) 3_666 ?
C7 H7C 0.9800 . ?
C7 H7D 0.9800 . ?
C7 H7E 0.9800 . ?
C8 H8A 0.9500 . ?
C8 C9 1.389(16) . ?
C12 H12A 0.9800 . ?
C12 H12B 0.9800 . ?
C12 H12C 0.9800 . ?
C12 C11 1.381(18) . ?
C10 C9 1.4200 . ?
C10 N5 1.4200 . ?
C10 C13 1.388(18) . ?
C9 N4 1.4200 . ?
N4 Dy3 2.463(6) 3_666 ?
N4 C11 1.4200 . ?
C11 N5 1.4200 . ?
C13 H13 0.9500 . ?
C14 H14A 0.9800 . ?
C14 H14B 0.9800 . ?
C14 H14C 0.9800 . ?
C19 C18 1.3900 . ?
C19 N8 1.3900 . ?
C19 C20 1.48(2) . ?
C18 H18 0.9500 . ?
C18 C67 1.3900 . ?
C67 H67 0.9500 . ?
C67 C16 1.3900 . ?
C16 H16 0.9500 . ?
C16 C15 1.3900 . ?
C15 N8 1.3900 . ?
C20 H20A 0.9900 . ?
C20 H20B 0.9900 . ?
C21 H21A 0.9900 . ?
C21 H21B 0.9900 . ?
C27 H27A 0.9800 . ?
C27 H27B 0.9800 . ?
C27 H27C 0.9800 . ?
C32 H32A 0.9800 . ?
C32 H32B 0.9800 . ?
C32 H32C 0.9800 . ?
C33 H33 0.9500 . ?
C34 H34A 0.9800 . ?
C34 H34B 0.9800 . ?
C34 H34C 0.9800 . ?
C40 H40A 0.9900 . ?
C40 H40B 0.9900 . ?
C41 H41A 0.9900 . ?
C41 H41B 0.9900 . ?
C47 H47A 0.9800 . ?
C47 H47B 0.9800 . ?
C47 H47C 0.9800 . ?
C48 H48 0.9500 . ?
C48 C49 1.364(16) . ?
C51 H51A 0.9800 . ?
C51 H51B 0.9800 . ?
C51 H51C 0.9800 . ?
C51 C52 1.390(17) . ?
C52 N20 1.4200 . ?
C52 N21 1.4200 . ?
N20 C49 1.4200 . ?
C49 C50 1.4200 . ?
C50 N21 1.4200 . ?
C50 C53 1.375(18) . ?
C53 H53 0.9500 . ?
C54 H54A 0.9800 . ?
C54 H54B 0.9800 . ?
C54 H54C 0.9800 . ?
C59 C58 1.3900 . ?
C59 N24 1.3900 . ?
C59 C60 1.46(2) . ?
C58 H58 0.9500 . ?
C58 C57 1.3900 . ?
C57 H57 0.9500 . ?
C57 C56 1.3900 . ?
C56 H56 0.9500 . ?
C56 C55 1.3900 . ?
C55 N24 1.3900 . ?
C60 H60A 0.9900 . ?
C60 H60B 0.9900 . ?
C61 H61A 0.9800 . ?
C61 H61B 0.9800 . ?
C61 H61C 0.9800 . ?
C66 H66A 0.9900 . ?
C66 H66B 0.9900 . ?
C66 C17 1.372(14) . ?
C66 O67 1.468(15) . ?
O10 H10 0.8400 . ?
O10 C63 1.43(3) . ?
C63 H63A 0.9800 . ?
C63 H63B 0.9800 . ?
C63 H63C 0.9800 . ?
O12 H12 0.8400 . ?
O12 C65 1.39(3) . ?
C65 H65A 0.9800 . ?
C65 H65B 0.9800 . ?
C65 H65C 0.9800 . ?
O9 H9 0.8400 . ?
O9 C62 1.42(3) . ?
C62 H62A 0.9800 . ?
C62 H62B 0.9800 . ?
C62 H62C 0.9800 . ?
O11 H11 0.8400 . ?
O11 C64 1.451(19) . ?
C17 H17A 0.9800 . ?
C17 H17B 0.9800 . ?
C17 H17C 0.9800 . ?
C64 H64A 0.9800 . ?
C64 H64B 0.9800 . ?
C64 H64C 0.9800 . ?

loop_
_geom_torsion_atom_site_label_1
_geom_torsion_atom_site_label_2
_geom_torsion_atom_site_label_3
_geom_torsion_atom_site_label_4
_geom_torsion
_geom_torsion_site_symmetry_1
_geom_torsion_site_symmetry_2
_geom_torsion_site_symmetry_3
_geom_torsion_site_symmetry_4
_geom_torsion_publ_flag
Dy1 O2 C20 C19 21(2) . . . . ?
Dy1 O3 C21 C22 31.3(17) . . . . ?
Dy1 N6 N7 C14 168.4(12) . . . . ?
Dy1 N6 N7 C15 -20.2(17) . . . . ?
Dy1 N6 C13 C10 4.8(19) . . . . ?
Dy1 N9 C22 C23 -178.4(6) . . . . ?
Dy1 N9 C22 C21 6.0(11) . . . . ?
Dy1 N9 C26 C25 178.3(6) . . . . ?
Dy1 N9 C26 N10 2.1(10) . . . . ?
Dy1 N11 C28 C29 6.3(17) . . . . ?
Dy1 N12 C29 C30 163.0(6) . . . . ?
Dy1 N12 C29 C28 -14.0(11) . . . . ?
Dy1 N12 C31 N13 -156.8(9) . . . . ?
Dy1 N12 C31 C32 26.6(15) . . . . ?
Dy2 O4 C40 C39 -12(2) . . . . ?
Dy2 O5 C41 C42 48.5(14) . . . . ?
Dy2 N13 C31 N12 170.2(8) . . . . ?
Dy2 N13 C31 C32 -13.0(14) . . . . ?
Dy2 N14 N15 C35 -2.3(16) . . . . ?
Dy2 N14 N15 C34 175.3(12) . . . . ?
Dy2 N14 C33 C30 -5.3(17) . . . . ?
Dy2 N16 C35 N15 5.5(10) . . . . ?
Dy2 N16 C35 C36 -175.2(6) . . . . ?
Dy2 N16 C39 C38 175.4(6) . . . . ?
Dy2 N16 C39 C40 -7.8(12) . . . . ?
Dy2 N17 C42 C43 -171.4(6) . . . . ?
Dy2 N17 C42 C41 11.0(11) . . . . ?
Dy2 N17 C46 C45 170.8(7) . . . . ?
Dy2 N17 C46 N18 -14.5(10) . . . . ?
Dy2 N19 C48 C49 -5.6(18) . . . . ?
Dy2 N20 C49 C48 11.8(12) . . . . ?
Dy2 N20 C49 C50 -168.9(7) . . . . ?
Dy3 O1 C1 C2 34.1(19) 3_666 . . . ?
Dy3 O6 C60 C59 -35.5(17) . . . . ?
Dy3 N3 C8 C9 0(2) 3_666 . . . ?
Dy3 N22 N23 C54 -178.8(13) . . . . ?
Dy3 N22 N23 C55 24.3(16) . . . . ?
Dy3 N22 C53 C50 -0.2(19) . . . . ?
Dy3 N4 C11 C12 -4.2(16) 3_666 . . . ?
Dy3 N4 C11 N5 178.9(9) 3_666 . . . ?
O1 C1 C2 C3 162.5(11) . . . . ?
O1 C1 C2 N1 -20.3(19) . . . . ?
N2 N3 C8 C9 -177.3(14) . . . . ?
N2 C6 C5 C4 179.7(13) . . . . ?
N2 C6 N1 Dy3 3.8(11) . . . 3_666 ?
N2 C6 N1 C2 -179.7(12) . . . . ?
N3 N2 C6 C5 -171.9(10) . . . . ?
N3 N2 C6 N1 7.7(17) . . . . ?
N3 C8 C9 C10 -179.8(11) . . . . ?
N3 C8 C9 N4 -1(2) . . . . ?
N6 N7 C15 C16 -167.8(10) . . . . ?
N6 N7 C15 N8 11.2(16) . . . . ?
N7 N6 C13 C10 176.2(13) . . . . ?
N7 C15 N8 Dy1 2.6(11) . . . . ?
N7 C15 N8 C19 -179.1(12) . . . . ?
N9 C22 C23 C24 0.0 . . . . ?
N9 C22 C21 O3 -23.2(16) . . . . ?
N9 C26 N10 N11 9.5(16) . . . . ?
N9 C26 N10 C27 177.9(14) . . . . ?
C22 N9 C26 C25 0.0 . . . . ?
C22 N9 C26 N10 -176.2(11) . . . . ?
C22 C23 C24 C25 0.0 . . . . ?
C23 C22 C21 O3 161.2(9) . . . . ?
C23 C24 C25 C26 0.0 . . . . ?
C24 C25 C26 N9 0.0 . . . . ?
C24 C25 C26 N10 176.0(12) . . . . ?
C25 C26 N10 N11 -166.6(9) . . . . ?
C25 C26 N10 C27 2(2) . . . . ?
C26 N9 C22 C23 0.0 . . . . ?
C26 N9 C22 C21 -175.6(12) . . . . ?
C26 N10 N11 Dy1 -17.1(17) . . . . ?
C26 N10 N11 C28 171.4(13) . . . . ?
N10 N11 C28 C29 178.0(12) . . . . ?
N12 C29 C30 N13 0.0 . . . . ?
N12 C29 C30 C33 -179.3(14) . . . . ?
N12 C29 C28 N11 5.7(18) . . . . ?
C29 N12 C31 N13 0.0 . . . . ?
C29 N12 C31 C32 -176.7(14) . . . . ?
C29 C30 N13 Dy2 -172.7(6) . . . . ?
C29 C30 N13 C31 0.0 . . . . ?
C29 C30 C33 N14 178.2(10) . . . . ?
C30 C29 C28 N11 -170.7(10) . . . . ?
C30 N13 C31 N12 0.0 . . . . ?
C30 N13 C31 C32 176.8(13) . . . . ?
N13 C30 C33 N14 -1.0(18) . . . . ?
C31 N12 C29 C30 0.0 . . . . ?
C31 N12 C29 C28 -177.1(12) . . . . ?
N14 N15 C35 N16 -2.0(15) . . . . ?
N14 N15 C35 C36 178.8(9) . . . . ?
N15 N14 C33 C30 178.5(12) . . . . ?
N15 C35 C36 C37 179.2(11) . . . . ?
N16 C35 C36 C37 0.0 . . . . ?
N16 C39 C40 O4 12.2(19) . . . . ?
C35 N16 C39 C38 0.0 . . . . ?
C35 N16 C39 C40 176.8(13) . . . . ?
C35 C36 C37 C38 0.0 . . . . ?
C36 C37 C38 C39 0.0 . . . . ?
C37 C38 C39 N16 0.0 . . . . ?
C37 C38 C39 C40 -176.6(13) . . . . ?
C38 C39 C40 O4 -171.1(10) . . . . ?
C39 N16 C35 N15 -179.2(11) . . . . ?
C39 N16 C35 C36 0.0 . . . . ?
N17 C42 C43 C44 0.0 . . . . ?
N17 C42 C41 O5 -38.1(15) . . . . ?
N17 C46 N18 N19 7.1(15) . . . . ?
N17 C46 N18 C47 -178.5(13) . . . . ?
C42 N17 C46 C45 0.0 . . . . ?
C42 N17 C46 N18 174.6(11) . . . . ?
C42 C43 C44 C45 0.0 . . . . ?
C43 C42 C41 O5 144.4(9) . . . . ?
C43 C44 C45 C46 0.0 . . . . ?
C44 C45 C46 N17 0.0 . . . . ?
C44 C45 C46 N18 -174.2(12) . . . . ?
C45 C46 N18 N19 -178.5(9) . . . . ?
C45 C46 N18 C47 -4.1(19) . . . . ?
C46 N17 C42 C43 0.0 . . . . ?
C46 N17 C42 C41 -177.7(12) . . . . ?
C46 N18 N19 Dy2 2.8(17) . . . . ?
C46 N18 N19 C48 176.1(13) . . . . ?
N18 N19 C48 C49 -179.2(13) . . . . ?
N19 C48 C49 N20 -4.1(19) . . . . ?
N19 C48 C49 C50 176.8(11) . . . . ?
N22 N23 C55 C56 164.5(9) . . . . ?
N22 N23 C55 N24 -17.2(15) . . . . ?
N23 N22 C53 C50 175.7(13) . . . . ?
N23 C55 N24 Dy3 2.7(10) . . . . ?
N23 C55 N24 C59 -178.4(11) . . . . ?
C1 C2 N1 Dy3 -0.7(12) . . . 3_666 ?
C1 C2 N1 C6 -177.4(13) . . . . ?
C6 N2 N3 Dy3 -16.0(18) . . . 3_666 ?
C6 N2 N3 C8 160.9(15) . . . . ?
C6 C5 C4 C3 0.0 . . . . ?
C5 C6 N1 Dy3 -176.5(7) . . . 3_666 ?
C5 C6 N1 C2 0.0 . . . . ?
C5 C4 C3 C2 0.0 . . . . ?
C4 C3 C2 C1 177.2(13) . . . . ?
C4 C3 C2 N1 0.0 . . . . ?
C3 C2 N1 Dy3 176.7(7) . . . 3_666 ?
C3 C2 N1 C6 0.0 . . . . ?
N1 C6 C5 C4 0.0 . . . . ?
C7 N2 N3 Dy3 -173.9(13) . . . 3_666 ?
C7 N2 N3 C8 3(2) . . . . ?
C7 N2 C6 C5 -14(2) . . . . ?
C7 N2 C6 N1 165.5(13) . . . . ?
C8 C9 N4 Dy3 1.7(13) . . . 3_666 ?
C8 C9 N4 C11 -179.1(14) . . . . ?
C12 C11 N5 Dy1 24.0(16) . . . . ?
C12 C11 N5 C10 -176.9(15) . . . . ?
C10 C9 N4 Dy3 -179.2(7) . . . 3_666 ?
C10 C9 N4 C11 0.0 . . . . ?
C9 C10 N5 Dy1 165.2(6) . . . . ?
C9 C10 N5 C11 0.0 . . . . ?
C9 C10 C13 N6 -171.2(11) . . . . ?
C9 N4 C11 C12 176.9(15) . . . . ?
C9 N4 C11 N5 0.0 . . . . ?
N4 C11 N5 Dy1 -159.2(9) . . . . ?
N4 C11 N5 C10 0.0 . . . . ?
N5 C10 C9 C8 178.9(15) . . . . ?
N5 C10 C9 N4 0.0 . . . . ?
N5 C10 C13 N6 5(2) . . . . ?
C13 N6 N7 C14 -3(2) . . . . ?
C13 N6 N7 C15 168.6(14) . . . . ?
C13 C10 C9 C8 -4.1(18) . . . . ?
C13 C10 C9 N4 177.0(14) . . . . ?
C13 C10 N5 Dy1 -12.0(12) . . . . ?
C13 C10 N5 C11 -177.3(13) . . . . ?
C14 N7 C15 C16 3(2) . . . . ?
C14 N7 C15 N8 -177.6(13) . . . . ?
C19 C18 C67 C16 0.0 . . . . ?
C18 C19 N8 Dy1 178.4(7) . . . . ?
C18 C19 N8 C15 0.0 . . . . ?
C18 C19 C20 O2 168.7(10) . . . . ?
C18 C67 C16 C15 0.0 . . . . ?
C67 C16 C15 N7 179.0(13) . . . . ?
C67 C16 C15 N8 0.0 . . . . ?
C16 C15 N8 Dy1 -178.3(7) . . . . ?
C16 C15 N8 C19 0.0 . . . . ?
N8 C19 C18 C67 0.0 . . . . ?
N8 C19 C20 O2 -11.4(19) . . . . ?
C20 C19 C18 C67 179.8(14) . . . . ?
C20 C19 N8 Dy1 -1.5(13) . . . . ?
C20 C19 N8 C15 -179.8(13) . . . . ?
C21 C22 C23 C24 175.4(12) . . . . ?
C27 N10 N11 Dy1 174.3(13) . . . . ?
C27 N10 N11 C28 3(2) . . . . ?
C28 C29 C30 N13 176.8(13) . . . . ?
C28 C29 C30 C33 -2.4(16) . . . . ?
C33 C30 N13 Dy2 6.7(11) . . . . ?
C33 C30 N13 C31 179.4(12) . . . . ?
C33 N14 N15 C35 173.7(13) . . . . ?
C33 N14 N15 C34 -9(2) . . . . ?
C34 N15 C35 N16 -179.5(13) . . . . ?
C34 N15 C35 C36 1.3(19) . . . . ?
C41 C42 C43 C44 177.4(13) . . . . ?
C47 N18 N19 Dy2 -171.8(12) . . . . ?
C47 N18 N19 C48 1(2) . . . . ?
C48 C49 C50 N21 179.2(14) . . . . ?
C48 C49 C50 C53 -0.3(17) . . . . ?
C51 C52 N20 Dy2 -20.9(15) . . . . ?
C51 C52 N20 C49 173.9(14) . . . . ?
C51 C52 N21 Dy3 13.9(15) . . . . ?
C51 C52 N21 C50 -174.1(14) . . . . ?
C52 N20 C49 C48 -179.3(13) . . . . ?
C52 N20 C49 C50 0.0 . . . . ?
N20 C52 N21 Dy3 -171.9(9) . . . . ?
N20 C52 N21 C50 0.0 . . . . ?
N20 C49 C50 N21 0.0 . . . . ?
N20 C49 C50 C53 -179.5(15) . . . . ?
C49 C50 N21 Dy3 173.8(7) . . . . ?
C49 C50 N21 C52 0.0 . . . . ?
C49 C50 C53 N22 -175.9(11) . . . . ?
N21 C52 N20 Dy2 165.2(9) . . . . ?
N21 C52 N20 C49 0.0 . . . . ?
N21 C50 C53 N22 5(2) . . . . ?
C53 N22 N23 C54 5(2) . . . . ?
C53 N22 N23 C55 -151.6(14) . . . . ?
C53 C50 N21 Dy3 -6.6(12) . . . . ?
C53 C50 N21 C52 179.6(13) . . . . ?
C54 N23 C55 C56 7.8(19) . . . . ?
C54 N23 C55 N24 -173.9(14) . . . . ?
C59 C58 C57 C56 0.0 . . . . ?
C58 C59 N24 Dy3 179.0(6) . . . . ?
C58 C59 N24 C55 0.0 . . . . ?
C58 C59 C60 O6 -159.2(9) . . . . ?
C58 C57 C56 C55 0.0 . . . . ?
C57 C56 C55 N23 178.2(12) . . . . ?
C57 C56 C55 N24 0.0 . . . . ?
C56 C55 N24 Dy3 -178.9(6) . . . . ?
C56 C55 N24 C59 0.0 . . . . ?
N24 C59 C58 C57 0.0 . . . . ?
N24 C59 C60 O6 23.0(16) . . . . ?
C60 C59 C58 C57 -177.8(12) . . . . ?
C60 C59 N24 Dy3 -3.2(11) . . . . ?
C60 C59 N24 C55 177.9(11) . . . . ?

loop_
_smtbx_masks_void_nr
_smtbx_masks_void_average_x
_smtbx_masks_void_average_y
_smtbx_masks_void_average_z
_smtbx_masks_void_volume
_smtbx_masks_void_count_electrons
_smtbx_masks_void_content
1 0.000 0.000 0.000 306.7 49.8 ?
2 0.006 0.495 0.135 8.7 1.3 ?
3 -0.006 0.505 0.865 8.7 1.3 ?
4 0.197 0.391 0.722 35.2 5.1 ?
5 0.500 0.500 0.500 306.7 49.8 ?
6 0.303 0.891 0.778 35.2 6.3 ?
7 0.494 -0.005 0.365 8.7 1.3 ?
8 0.506 0.005 0.635 8.7 1.3 ?
9 0.697 0.109 0.222 35.2 5.4 ?
10 0.803 0.609 0.278 35.2 6.6 ?
